data_1010815
_chemical_name_systematic 'Dipotassium barium hexanitroferrate(II)'
_chemical_formula_structural 'K2 Ba (Fe (N O2)6)'
_chemical_formula_sum 'Ba Fe K2 N6 O12'
_publ_section_title
;
Nitriti complessi di ferro, cobalto, nichelio e rame: struttura e
suscettibilita magnetica
;

loop_
_publ_author_name
'Cambi, L'
'Ferrari, A'

_journal_name_full 'Gazzetta Chimica Italiana'
_journal_coden_ASTM GCITA9
_journal_volume 65
_journal_year 1935
_journal_page_first 1162
_journal_page_last 1190
_cell_length_a 10.43
_cell_length_b 10.43
_cell_length_c 10.43
_cell_angle_alpha 90
_cell_angle_beta 90
_cell_angle_gamma 90
_cell_volume 1134.6
_cell_formula_units_Z 0

loop_
_atom_site_label
_atom_site_fract_x
_atom_site_fract_y
_atom_site_fract_z
? ? ? ?

_cod_database_code 1010815
